data_4506746
loop_
_publ_author_name
'Tao, Tao'
'Lei, Yan-Hua'
'Peng, Yu-Xin'
'Wang, Ying'
'Huang, Wei'
'Chen, Zhao-Xu'
'You, Xiao-Zeng'

_publ_section_title
;
 The First Observation of One-Dimensional Naphthalenediimidato-Based
 Transition-Metal Coordination Polymers: Syntheses, Crystal Structures and
 Properties
;
_journal_issue 9
_journal_name_full 'Crystal Growth &amp; Design'
_journal_page_first 4580
_journal_paper_doi 10.1021/cg300776y
_journal_volume 12
_journal_year 2012
_chemical_formula_moiety 'C14 H10 Co N4 O4'
_chemical_formula_sum 'C14 H10 Co N4 O4'
_chemical_formula_weight 357.19
_chemical_name_systematic
; 
 ? 
;
_space_group_IT_number 62
_symmetry_cell_setting orthorhombic
_symmetry_space_group_name_Hall '-P 2ac 2n'
_symmetry_space_group_name_H-M 'P n m a'
_atom_sites_solution_hydrogens geom
_atom_sites_solution_primary direct
_atom_sites_solution_secondary difmap
_audit_creation_method SHELXL-97
_cell_angle_alpha 90.00
_cell_angle_beta 90.00
_cell_angle_gamma 90.00
_cell_formula_units_Z 4
_cell_length_a 9.9006(14)
_cell_length_b 21.354(3)
_cell_length_c 6.2260(9)
_cell_measurement_reflns_used 471
_cell_measurement_temperature 291(2)
_cell_measurement_theta_max 17.433
_cell_measurement_theta_min 3.409
_cell_volume 1316.3(3)
_computing_cell_refinement 'Bruker SMART'
_computing_data_collection 'Bruker SMART'
_computing_data_reduction 'Bruker SAINT'
_computing_molecular_graphics 'Bruker SHELXTL'
_computing_publication_material 'Bruker SHELXTL'
_computing_structure_refinement 'Bruker SHELXTL'
_computing_structure_solution 'Bruker SHELXTL'
_diffrn_ambient_temperature 291(2)
_diffrn_measured_fraction_theta_full 0.986
_diffrn_measured_fraction_theta_max 0.986
_diffrn_measurement_device_type 'CCD area detector'
_diffrn_measurement_method 'phi and omega scans'
_diffrn_radiation_monochromator graphite
_diffrn_radiation_source 'sealed tube'
_diffrn_radiation_type MoK\a
_diffrn_radiation_wavelength 0.71073
_diffrn_reflns_av_R_equivalents 0.1464
_diffrn_reflns_av_sigmaI/netI 0.2010
_diffrn_reflns_limit_h_max 13
_diffrn_reflns_limit_h_min -12
_diffrn_reflns_limit_k_max 28
_diffrn_reflns_limit_k_min -24
_diffrn_reflns_limit_l_max 6
_diffrn_reflns_limit_l_min -8
_diffrn_reflns_number 7699
_diffrn_reflns_theta_full 28.29
_diffrn_reflns_theta_max 28.29
_diffrn_reflns_theta_min 1.91
_exptl_absorpt_coefficient_mu 1.333
_exptl_absorpt_correction_T_max 0.9009
_exptl_absorpt_correction_T_min 0.8564
_exptl_absorpt_correction_type multi-scan
_exptl_absorpt_process_details 'SADABS; Bruker, 2000'
_exptl_crystal_colour orange
_exptl_crystal_density_diffrn 1.802
_exptl_crystal_density_method 'not measured'
_exptl_crystal_description block
_exptl_crystal_F_000 724
_exptl_crystal_size_max 0.12
_exptl_crystal_size_mid 0.10
_exptl_crystal_size_min 0.08
_refine_diff_density_max 0.708
_refine_diff_density_min -0.485
_refine_diff_density_rms 0.117
_refine_ls_extinction_method none
_refine_ls_goodness_of_fit_ref 0.701
_refine_ls_hydrogen_treatment constr
_refine_ls_matrix_type full
_refine_ls_number_parameters 109
_refine_ls_number_reflns 1659
_refine_ls_number_restraints 0
_refine_ls_restrained_S_all 0.701
_refine_ls_R_factor_all 0.1231
_refine_ls_R_factor_gt 0.0477
_refine_ls_shift/su_max 0.000
_refine_ls_shift/su_mean 0.000
_refine_ls_structure_factor_coef Fsqd
_refine_ls_weighting_details 'calc w=1/[\s^2^(Fo^2^)+(0.0000P)^2^+0.0000P] where P=(Fo^2^+2Fc^2^)/3'
_refine_ls_weighting_scheme calc
_refine_ls_wR_factor_gt 0.0542
_refine_ls_wR_factor_ref 0.0651
_reflns_number_gt 717
_reflns_number_total 1659
_reflns_threshold_expression >2sigma(I)
_cod_data_source_file cg300776y_si_002.cif
_cod_data_source_block P4
_cod_depositor_comments
;
The following automatic conversions were performed:

'_symmetry_cell_setting' value 'Orthorhombic' changed to
'orthorhombic' according to
/home/saulius/struct/CIF-dictionaries/cif_core.dic dictionary named
'cif_core.dic' version 2.4.2 from 2011-04-26.

Automatic conversion script
Id: cif_fix_values 1891 2012-01-12 08:04:46Z andrius 
;
_cod_original_sg_symbol_H-M Pnma
_cod_database_code 4506746

loop_
_symmetry_equiv_pos_as_xyz
'x, y, z'
'-x+1/2, -y, z+1/2'
'x+1/2, -y+1/2, -z+1/2'
'-x, y+1/2, -z'
'-x, -y, -z'
'x-1/2, y, -z-1/2'
'-x-1/2, y-1/2, z-1/2'
'x, -y-1/2, z'

loop_
_atom_site_label
_atom_site_type_symbol
_atom_site_fract_x
_atom_site_fract_y
_atom_site_fract_z
_atom_site_U_iso_or_equiv
_atom_site_adp_type
_atom_site_occupancy
_atom_site_symmetry_multiplicity
_atom_site_calc_flag
_atom_site_refinement_flags
Co1 Co 0.84609(6) 0.7500 0.52391(12) 0.0307(2) Uani 1 2 d S
O1 O 0.8051(3) 0.64411(11) 0.1644(4) 0.0578(9) Uani 1 1 d .
O2 O 1.0443(2) 0.67721(10) 0.7746(5) 0.0491(8) Uani 1 1 d .
N1 N 0.9226(3) 0.66249(11) 0.4737(6) 0.0320(8) Uani 1 1 d .
N2 N 0.6624(3) 0.7500 0.3700(6) 0.0401(12) Uani 1 2 d S
H2A H 0.6658 0.7710 0.2524 0.048 Uiso 0.50 1 d PR
H2B H 0.5986 0.7500 0.4576 0.048 Uiso 1 2 d SR
H2C H 0.6432 0.7080 0.3335 0.048 Uiso 0.50 1 d PR
N3 N 0.7881(4) 0.7500 0.8375(6) 0.0370(12) Uani 1 2 d S
H3A H 0.7874 0.7137 0.8904 0.044 Uiso 0.50 1 d PR
H3B H 0.7056 0.7688 0.8470 0.044 Uiso 0.50 1 d PR
H3C H 0.8458 0.7758 0.9121 0.044 Uiso 0.50 1 d PR
C1 C 0.9068(3) 0.55557(15) 0.3229(6) 0.0278(9) Uani 1 1 d .
C2 C 0.8577(3) 0.51485(15) 0.1694(6) 0.0365(10) Uani 1 1 d .
H2 H 0.8051 0.5299 0.0570 0.044 Uiso 1 1 calc R
C3 C 0.8876(3) 0.45033(15) 0.1832(6) 0.0364(11) Uani 1 1 d .
H3 H 0.8547 0.4232 0.0788 0.044 Uiso 1 1 calc R
C4 C 0.9645(3) 0.42715(15) 0.3482(6) 0.0283(9) Uani 1 1 d .
C5 C 1.0137(3) 0.46771(12) 0.5063(6) 0.0253(9) Uani 1 1 d .
C6 C 0.8748(4) 0.62383(16) 0.3134(7) 0.0370(10) Uani 1 1 d .
C7 C 1.0024(4) 0.64073(16) 0.6367(7) 0.0338(10) Uani 1 1 d .

loop_
_atom_site_aniso_label
_atom_site_aniso_U_11
_atom_site_aniso_U_22
_atom_site_aniso_U_33
_atom_site_aniso_U_23
_atom_site_aniso_U_13
_atom_site_aniso_U_12
Co1 0.0366(4) 0.0164(3) 0.0392(5) 0.000 0.0010(4) 0.000
O1 0.099(2) 0.0333(17) 0.041(2) 0.0016(13) -0.0115(19) 0.0246(16)
O2 0.0474(18) 0.0228(15) 0.077(2) -0.0155(15) -0.0158(17) 0.0000(13)
N1 0.0383(18) 0.0145(15) 0.043(2) -0.0003(16) 0.0053(18) 0.0031(13)
N2 0.046(3) 0.040(3) 0.034(3) 0.000 0.003(3) 0.000
N3 0.041(3) 0.024(2) 0.047(3) 0.000 0.001(2) 0.000
C1 0.031(2) 0.019(2) 0.033(3) -0.0018(17) 0.0027(19) 0.0001(17)
C2 0.043(2) 0.030(2) 0.037(3) -0.0020(18) -0.003(2) 0.009(2)
C3 0.043(3) 0.025(2) 0.041(3) -0.0086(18) -0.008(2) -0.0031(18)
C4 0.030(2) 0.020(2) 0.035(3) -0.0043(18) 0.004(2) 0.0026(17)
C5 0.0263(19) 0.0163(18) 0.033(3) -0.0004(19) 0.001(2) -0.0014(16)
C6 0.048(3) 0.025(2) 0.039(3) 0.0039(19) 0.002(2) 0.006(2)
C7 0.031(2) 0.025(2) 0.045(3) -0.002(2) 0.008(2) -0.0047(19)

loop_
_atom_type_symbol
_atom_type_description
_atom_type_scat_dispersion_real
_atom_type_scat_dispersion_imag
_atom_type_scat_source
C C 0.0033 0.0016 'International Tables Vol C Tables 4.2.6.8 and 6.1.1.4'
H H 0.0000 0.0000 'International Tables Vol C Tables 4.2.6.8 and 6.1.1.4'
Co Co 0.3494 0.9721 'International Tables Vol C Tables 4.2.6.8 and 6.1.1.4'
N N 0.0061 0.0033 'International Tables Vol C Tables 4.2.6.8 and 6.1.1.4'
O O 0.0106 0.0060 'International Tables Vol C Tables 4.2.6.8 and 6.1.1.4'

loop_
_geom_angle_atom_site_label_1
_geom_angle_atom_site_label_2
_geom_angle_atom_site_label_3
_geom_angle
_geom_angle_site_symmetry_1
_geom_angle_site_symmetry_3
N3 Co1 N1 104.58(10) . 8_575
N3 Co1 N1 104.58(10) . .
N1 Co1 N1 132.66(15) 8_575 .
N3 Co1 N2 101.39(15) . .
N1 Co1 N2 104.89(10) 8_575 .
N1 Co1 N2 104.89(10) . .
C7 N1 C6 122.1(3) . .
C7 N1 Co1 114.3(3) . .
C6 N1 Co1 122.1(2) . .
Co1 N2 H2A 111.3 . .
Co1 N2 H2B 111.4 . .
H2A N2 H2B 125.9 . .
Co1 N2 H2C 106.9 . .
H2A N2 H2C 107.4 . .
H2B N2 H2C 90.3 . .
Co1 N3 H3A 112.2 . .
Co1 N3 H3B 108.4 . .
H3A N3 H3B 111.9 . .
Co1 N3 H3C 108.0 . .
H3A N3 H3C 111.0 . .
H3B N3 H3C 105.1 . .
C2 C1 C5 119.7(3) . 5_766
C2 C1 C6 120.9(3) . .
C5 C1 C6 119.4(3) 5_766 .
C1 C2 C3 119.9(3) . .
C1 C2 H2 120.0 . .
C3 C2 H2 120.0 . .
C4 C3 C2 120.9(3) . .
C4 C3 H3 119.5 . .
C2 C3 H3 119.5 . .
C3 C4 C5 119.8(3) . .
C3 C4 C7 121.4(3) . 5_766
C5 C4 C7 118.8(3) . 5_766
C4 C5 C5 120.1(4) . 5_766
C4 C5 C1 120.4(3) . 5_766
C5 C5 C1 119.6(4) 5_766 5_766
O1 C6 N1 121.7(3) . .
O1 C6 C1 119.4(4) . .
N1 C6 C1 118.9(3) . .
O2 C7 N1 119.8(3) . .
O2 C7 C4 119.9(4) . 5_766
N1 C7 C4 120.3(3) . 5_766

loop_
_geom_bond_atom_site_label_1
_geom_bond_atom_site_label_2
_geom_bond_distance
_geom_bond_site_symmetry_2
Co1 N3 2.035(4) .
Co1 N1 2.040(2) 8_575
Co1 N1 2.040(2) .
Co1 N2 2.056(3) .
O1 C6 1.235(4) .
O2 C7 1.231(4) .
N1 C7 1.368(5) .
N1 C6 1.379(5) .
N2 H2A 0.8593 .
N2 H2B 0.8345 .
N2 H2C 0.9445 .
N3 H3A 0.8422 .
N3 H3B 0.9120 .
N3 H3C 0.9196 .
C1 C2 1.380(4) .
C1 C5 1.414(5) 5_766
C1 C6 1.493(4) .
C2 C3 1.412(4) .
C2 H2 0.9300 .
C3 C4 1.371(4) .
C3 H3 0.9300 .
C4 C5 1.399(4) .
C4 C7 1.489(4) 5_766
C5 C5 1.408(5) 5_766
C5 C1 1.414(5) 5_766
C7 C4 1.489(4) 5_766
